data_9011257
loop_
_publ_author_name
'Marsh, R. E.'
'Herbstein, F. H.'

_publ_section_title
;
 More space-group changes
;
_journal_coden_ASTM ASBSDK
_journal_issue 1
_journal_name_full
;
 Acta Crystallographica, Section B: Structural Science
;
_journal_page_first 77
_journal_page_last 88
_journal_paper_doi 10.1107/s0108768187009492
_journal_volume 44
_journal_year 1988
_chemical_formula_structural KEr2F7
_chemical_formula_sum 'Er2 F7 K'
_space_group_IT_number 62
_symmetry_space_group_name_Hall '-P 2c 2n'
_symmetry_space_group_name_H-M 'P n a m'
_cell_angle_alpha 90
_cell_angle_beta 90
_cell_angle_gamma 90
_cell_length_a 11.82
_cell_length_b 13.333
_cell_length_c 7.816
_cell_formula_units_Z 8
_cell_volume 1231.771
_database_code_amcsd 0009824
_exptl_crystal_density_diffrn 5.464
_cod_original_formula_sum 'K Er2 F7'
_cod_database_code 9011257
_amcsd_formula_title KEr2F7

loop_
_space_group_symop_operation_xyz
x,y,z
x,y,1/2-z
-x,-y,1/2+z
1/2-x,1/2+y,1/2+z
1/2+x,1/2-y,1/2-z
1/2+x,1/2-y,z
1/2-x,1/2+y,-z
-x,-y,-z

loop_
_atom_site_label
_atom_site_fract_x
_atom_site_fract_y
_atom_site_fract_z
_atom_site_U_iso_or_equiv
K1 0.08390 0.09500 0.25000 0.01988
K2 0.43430 0.06870 0.25000 0.04357
Er1 -0.00580 0.74200 0.25000 0.00697
Er2 0.25630 0.33650 0.02380 0.00608
Er3 0.20960 0.06220 0.75000 0.00621
F1 0.16160 0.42040 0.25000 0.01102
F2 0.16920 0.19920 0.91380 0.01102
F3 0.28140 0.50220 0.51500 0.01444
F4 0.24310 0.23880 0.25000 0.01254
F5 0.36470 0.40440 0.25000 0.01241
F6 0.31240 0.33740 0.75000 0.01545
F7 0.42700 0.26700 0.00340 0.02102
F8 0.08690 0.37770 0.92300 0.01077
F9 0.37640 0.12450 0.75000 0.01330
F10 0.02450 0.08860 0.75000 0.01444

loop_
_cod_related_entry_id
_cod_related_entry_database
_cod_related_entry_code
1 AMCSD 0009824
